data_2210902
loop_
_publ_author_name
'Harrison, William T. A.'
'Yathirajan, H. S.'
'Ashalatha, B. V.'
'Vijaya Raj, K. K.'
'Narayana, B.'

_publ_section_title
;
 5-Fluoro-1<i>H</i>-indole-2-carbohydrazide
;
_journal_coeditor_code BT2203
_journal_issue 11
_journal_name_full 'Acta Crystallographica Section E'
_journal_page_first o4986
_journal_page_last o4988
_journal_paper_doi 10.1107/S1600536806040943
_journal_volume 62
_journal_year 2006
_chemical_formula_iupac 'C9 H8 F N3 O'
_chemical_formula_moiety 'C9 H8 F N3 O'
_chemical_formula_sum 'C9 H8 F N3 O'
_chemical_formula_weight 193.18
_chemical_name_systematic
;
5-Fluoro-1H-indole-2-carbohydrazide
;
_space_group_IT_number 61
_symmetry_cell_setting orthorhombic
_symmetry_space_group_name_Hall '-P 2ac 2ab'
_symmetry_space_group_name_H-M 'P b c a'
_atom_sites_solution_hydrogens 'difmap (N-H) and geom (others)'
_atom_sites_solution_primary direct
_atom_sites_solution_secondary difmap
_audit_creation_method SHELXL-97
_cell_angle_alpha 90.00
_cell_angle_beta 90.00
_cell_angle_gamma 90.00
_cell_formula_units_Z 8
_cell_length_a 10.0451(3)
_cell_length_b 9.4978(2)
_cell_length_c 18.5293(6)
_cell_measurement_reflns_used 1996
_cell_measurement_temperature 120(2)
_cell_measurement_theta_max 26.02
_cell_measurement_theta_min 1.00
_cell_volume 1767.81(9)
_computing_cell_refinement 'HKL Scalepack (Otwinowski & Minor 1997)'
_computing_data_collection 'Collect (Nonius, 1998)'
_computing_data_reduction
;
HKL Denzo and Scalepack (Otwinowski & Minor 1997), and SORTAV
(Blessing, 1995)
;
_computing_molecular_graphics 'ORTEP-3 (Farrugia, 1997)'
_computing_publication_material SHELXL97
_computing_structure_refinement 'SHELXL97 (Sheldrick, 1997)'
_computing_structure_solution 'SHELXS97 (Sheldrick, 1997)'
_diffrn_ambient_temperature 120(2)
_diffrn_measured_fraction_theta_full 0.993
_diffrn_measured_fraction_theta_max 0.993
_diffrn_measurement_device_type 'Nonius KappaCCD'
_diffrn_measurement_method '\f and \w'
_diffrn_radiation_monochromator graphite
_diffrn_radiation_source 'fine-focus sealed tube'
_diffrn_radiation_type MoK\a
_diffrn_radiation_wavelength 0.71073
_diffrn_reflns_av_R_equivalents 0.0286
_diffrn_reflns_av_sigmaI/netI 0.0203
_diffrn_reflns_limit_h_max 12
_diffrn_reflns_limit_h_min -12
_diffrn_reflns_limit_k_max 10
_diffrn_reflns_limit_k_min -11
_diffrn_reflns_limit_l_max 18
_diffrn_reflns_limit_l_min -22
_diffrn_reflns_number 11208
_diffrn_reflns_theta_full 26.06
_diffrn_reflns_theta_max 26.06
_diffrn_reflns_theta_min 3.68
_diffrn_standards_decay_% 0
_exptl_absorpt_coefficient_mu 0.114
_exptl_absorpt_correction_T_max 0.978
_exptl_absorpt_correction_T_min 0.978
_exptl_absorpt_correction_type multi-scan
_exptl_absorpt_process_details '(SADABS; Bruker, 2003)'
_exptl_crystal_colour colourless
_exptl_crystal_density_diffrn 1.452
_exptl_crystal_density_method 'not measured'
_exptl_crystal_description cube
_exptl_crystal_F_000 800
_exptl_crystal_size_max 0.20
_exptl_crystal_size_mid 0.20
_exptl_crystal_size_min 0.20
_refine_diff_density_max 0.245
_refine_diff_density_min -0.194
_refine_ls_extinction_coef 0.015(2)
_refine_ls_extinction_expression Fc^*^=kFc[1+0.001xFc^2^\l^3^/sin(2\q)]^-1/4^
_refine_ls_extinction_method SHELXL97
_refine_ls_goodness_of_fit_ref 1.063
_refine_ls_hydrogen_treatment mixed
_refine_ls_matrix_type full
_refine_ls_number_parameters 140
_refine_ls_number_reflns 1733
_refine_ls_number_restraints 0
_refine_ls_restrained_S_all 1.063
_refine_ls_R_factor_all 0.0389
_refine_ls_R_factor_gt 0.0320
_refine_ls_shift/su_max 0.001
_refine_ls_shift/su_mean 0.000
_refine_ls_structure_factor_coef Fsqd
_refine_ls_weighting_details 'calc w=1/[\s^2^(Fo^2^)+(0.0434P)^2^+0.7328P] where P=(Fo^2^+2Fc^2^)/3'
_refine_ls_weighting_scheme calc
_refine_ls_wR_factor_gt 0.0839
_refine_ls_wR_factor_ref 0.0886
_reflns_number_gt 1497
_reflns_number_total 1733
_reflns_threshold_expression I>2\s(I)
_cod_data_source_file bt2203.cif
_cod_data_source_block I
_cod_database_code 2210902
_cod_database_fobs_code 2210902

loop_
_symmetry_equiv_pos_as_xyz
'x, y, z'
'-x+1/2, -y, z+1/2'
'-x, y+1/2, -z+1/2'
'x+1/2, -y+1/2, -z'
'-x, -y, -z'
'x-1/2, y, -z-1/2'
'x, -y-1/2, z-1/2'
'-x-1/2, y-1/2, z'

loop_
_atom_site_type_symbol
_atom_site_label
_atom_site_fract_x
_atom_site_fract_y
_atom_site_fract_z
_atom_site_U_iso_or_equiv
_atom_site_adp_type
_atom_site_calc_flag
_atom_site_refinement_flags
_atom_site_occupancy
C C1 0.48589(12) 0.44387(13) 0.63425(6) 0.0181(3) Uani d . 1
C C2 0.41098(13) 0.34193(14) 0.67046(7) 0.0217(3) Uani d . 1
H H2A 0.3166 0.3410 0.6676 0.026 Uiso calc R 1
C C3 0.47908(13) 0.24262(14) 0.71057(7) 0.0228(3) Uani d . 1
H H3A 0.4319 0.1713 0.7358 0.027 Uiso calc R 1
C C4 0.61805(13) 0.24800(13) 0.71369(7) 0.0216(3) Uani d . 1
C C5 0.69439(13) 0.34626(13) 0.67917(7) 0.0211(3) Uani d . 1
H H5 0.7887 0.3462 0.6829 0.025 Uiso calc R 1
C C6 0.62640(12) 0.44730(13) 0.63784(6) 0.0179(3) Uani d . 1
C C7 0.66864(12) 0.56243(13) 0.59462(7) 0.0192(3) Uani d . 1
H H7 0.7578 0.5914 0.5863 0.023 Uiso calc R 1
C C8 0.55545(12) 0.62391(13) 0.56713(7) 0.0179(3) Uani d . 1
C C9 0.54006(11) 0.74680(14) 0.51939(7) 0.0175(3) Uani d . 1
N N1 0.44498(10) 0.55295(11) 0.59124(6) 0.0186(3) Uani d . 1
H H1 0.3600(16) 0.5719(15) 0.5798(8) 0.022 Uiso d . 1
N N2 0.65387(10) 0.80349(11) 0.49559(6) 0.0208(3) Uani d . 1
H H2 0.7311(16) 0.7653(16) 0.5037(8) 0.025 Uiso d . 1
N N3 0.65712(11) 0.91675(12) 0.44592(6) 0.0209(3) Uani d . 1
H H3 0.6249(15) 0.9963(17) 0.4682(8) 0.025 Uiso d . 1
H H4 0.6008(16) 0.8927(16) 0.4082(9) 0.025 Uiso d . 1
O O1 0.42915(8) 0.79502(10) 0.50288(5) 0.0217(2) Uani d . 1
F F1 0.67988(8) 0.14679(8) 0.75401(4) 0.0297(2) Uani d . 1

loop_
_atom_site_aniso_label
_atom_site_aniso_U_11
_atom_site_aniso_U_22
_atom_site_aniso_U_33
_atom_site_aniso_U_12
_atom_site_aniso_U_13
_atom_site_aniso_U_23
C1 0.0176(6) 0.0185(6) 0.0182(6) 0.0013(5) 0.0000(5) -0.0022(5)
C2 0.0170(6) 0.0236(7) 0.0244(7) -0.0007(5) 0.0022(5) -0.0002(5)
C3 0.0228(7) 0.0216(7) 0.0240(7) -0.0022(5) 0.0043(5) 0.0014(5)
C4 0.0234(7) 0.0199(6) 0.0216(6) 0.0042(5) -0.0017(5) 0.0022(5)
C5 0.0168(6) 0.0237(7) 0.0229(6) 0.0013(5) -0.0006(5) -0.0007(5)
C6 0.0172(6) 0.0182(6) 0.0185(6) 0.0007(5) 0.0000(5) -0.0029(5)
C7 0.0154(6) 0.0205(6) 0.0216(6) -0.0009(5) 0.0004(5) -0.0014(5)
C8 0.0161(6) 0.0181(6) 0.0196(6) -0.0007(5) 0.0008(5) -0.0024(5)
C9 0.0154(6) 0.0171(6) 0.0200(6) 0.0000(5) -0.0007(5) -0.0035(5)
N1 0.0139(5) 0.0197(6) 0.0223(6) 0.0003(4) 0.0001(4) 0.0013(4)
N2 0.0139(5) 0.0206(6) 0.0280(6) 0.0011(4) -0.0002(4) 0.0060(5)
N3 0.0191(6) 0.0178(6) 0.0258(6) -0.0006(4) -0.0007(4) 0.0039(5)
O1 0.0140(4) 0.0213(5) 0.0297(5) 0.0008(3) -0.0009(4) 0.0023(4)
F1 0.0259(4) 0.0281(5) 0.0352(5) 0.0030(3) -0.0019(3) 0.0124(4)

loop_
_atom_type_symbol
_atom_type_description
_atom_type_scat_dispersion_real
_atom_type_scat_dispersion_imag
_atom_type_scat_source
C C 0.0033 0.0016 'International Tables Vol C Tables 4.2.6.8 and 6.1.1.4'
H H 0.0000 0.0000 'International Tables Vol C Tables 4.2.6.8 and 6.1.1.4'
N N 0.0061 0.0033 'International Tables Vol C Tables 4.2.6.8 and 6.1.1.4'
O O 0.0106 0.0060 'International Tables Vol C Tables 4.2.6.8 and 6.1.1.4'
F F 0.0171 0.0103 'International Tables Vol C Tables 4.2.6.8 and 6.1.1.4'

loop_
_geom_angle_atom_site_label_1
_geom_angle_atom_site_label_2
_geom_angle_atom_site_label_3
_geom_angle
N1 C1 C2 129.90(12)
N1 C1 C6 108.02(11)
C2 C1 C6 122.08(11)
C3 C2 C1 117.67(12)
C3 C2 H2A 121.2
C1 C2 H2A 121.2
C2 C3 C4 119.44(12)
C2 C3 H3A 120.3
C4 C3 H3A 120.3
F1 C4 C5 118.76(11)
F1 C4 C3 116.78(11)
C5 C4 C3 124.46(12)
C4 C5 C6 116.66(12)
C4 C5 H5 121.7
C6 C5 H5 121.7
C5 C6 C1 119.69(11)
C5 C6 C7 133.47(12)
C1 C6 C7 106.84(11)
C8 C7 C6 106.77(11)
C8 C7 H7 126.6
C6 C7 H7 126.6
N1 C8 C7 109.83(11)
N1 C8 C9 119.98(11)
C7 C8 C9 130.19(11)
O1 C9 N2 122.44(12)
O1 C9 C8 122.27(11)
N2 C9 C8 115.28(10)
C1 N1 C8 108.54(10)
C1 N1 H1 125.0(9)
C8 N1 H1 126.4(9)
C9 N2 N3 122.64(10)
C9 N2 H2 122.5(10)
N3 N2 H2 114.1(10)
N2 N3 H3 108.9(9)
N2 N3 H4 106.8(10)
H3 N3 H4 109.0(14)

loop_
_geom_bond_atom_site_label_1
_geom_bond_atom_site_label_2
_geom_bond_distance
C1 N1 1.3702(17)
C1 C2 1.3978(18)
C1 C6 1.4133(18)
C2 C3 1.3820(19)
C2 H2A 0.9500
C3 C4 1.3981(19)
C3 H3A 0.9500
C4 F1 1.3667(14)
C4 C5 1.3667(18)
C5 C6 1.4050(17)
C5 H5 0.9500
C6 C7 1.4203(17)
C7 C8 1.3759(17)
C7 H7 0.9500
C8 N1 1.3730(16)
C8 C9 1.4727(18)
C9 O1 1.2428(14)
C9 N2 1.3384(16)
N1 H1 0.898(16)
N2 N3 1.4161(15)
N2 H2 0.870(16)
N3 H3 0.920(16)
N3 H4 0.927(17)

loop_
_geom_hbond_atom_site_label_D
_geom_hbond_atom_site_label_H
_geom_hbond_atom_site_label_A
_geom_hbond_site_symmetry_A
_geom_hbond_distance_DH
_geom_hbond_distance_HA
_geom_hbond_distance_DA
_geom_hbond_angle_DHA
N1 H1 N3 4_466 0.898(16) 2.096(16) 2.9864(15) 171.3(13)
N2 H2 O1 4_566 0.870(16) 2.073(16) 2.9193(14) 163.9(14)
N3 H3 O1 5_676 0.920(16) 2.124(16) 3.0241(15) 165.8(13)
C3 H3A F1 6_557 0.95 2.55 3.2082(15) 127

loop_
_geom_torsion_atom_site_label_1
_geom_torsion_atom_site_label_2
_geom_torsion_atom_site_label_3
_geom_torsion_atom_site_label_4
_geom_torsion
N1 C1 C2 C3 179.90(12)
C6 C1 C2 C3 -0.06(18)
C1 C2 C3 C4 0.29(19)
C2 C3 C4 F1 -179.81(11)
C2 C3 C4 C5 -0.1(2)
F1 C4 C5 C6 179.40(11)
C3 C4 C5 C6 -0.27(19)
C4 C5 C6 C1 0.49(17)
C4 C5 C6 C7 -179.26(13)
N1 C1 C6 C5 179.69(11)
C2 C1 C6 C5 -0.35(18)
N1 C1 C6 C7 -0.49(13)
C2 C1 C6 C7 179.47(11)
C5 C6 C7 C8 180.00(13)
C1 C6 C7 C8 0.22(13)
C6 C7 C8 N1 0.14(14)
C6 C7 C8 C9 179.73(12)
N1 C8 C9 O1 4.26(19)
C7 C8 C9 O1 -175.31(13)
N1 C8 C9 N2 -176.29(11)
C7 C8 C9 N2 4.1(2)
C2 C1 N1 C8 -179.38(12)
C6 C1 N1 C8 0.58(14)
C7 C8 N1 C1 -0.45(15)
C9 C8 N1 C1 179.90(11)
O1 C9 N2 N3 -4.4(2)
C8 C9 N2 N3 176.16(11)

loop_
_cod_related_entry_id
_cod_related_entry_database
_cod_related_entry_code
1 ChemSpider 2010175
